data_4339895
loop_
_publ_author_name
'Benson, Mark A.'
'Zacchini, Stefano'
'Boomishankar, Ramamoorthy'
'Chan, Yuri'
'Steiner, Alexander'

_publ_section_title
;
 Alkylation and acylation of cyclotriphosphazenes.
;
_journal_issue 17
_journal_name_full 'Inorganic chemistry'
_journal_page_first 7097
_journal_page_last 7108
_journal_paper_doi 10.1021/ic7009463
_journal_volume 46
_journal_year 2007
_chemical_formula_sum 'C20 H51 Cl N9 O P3'
_chemical_formula_weight 562.06
_chemical_name_systematic
; 
 ? 
;
_space_group_IT_number 82
_symmetry_cell_setting tetragonal
_symmetry_space_group_name_Hall 'I -4'
_symmetry_space_group_name_H-M 'I -4'
_atom_sites_solution_hydrogens geom
_atom_sites_solution_primary direct
_atom_sites_solution_secondary difmap
_audit_creation_method SHELXL-97
_cell_angle_alpha 90.00
_cell_angle_beta 90.00
_cell_angle_gamma 90.00
_cell_formula_units_Z 8
_cell_length_a 19.0853(5)
_cell_length_b 19.0853(5)
_cell_length_c 17.4995(9)
_cell_measurement_temperature 100(2)
_cell_volume 6374.2(4)
_computing_structure_refinement 'SHELXL-97 (Sheldrick, 1997)'
_computing_structure_solution 'SHELXS-97 (Sheldrick, 1990)'
_diffrn_ambient_temperature 100(2)
_diffrn_measured_fraction_theta_full 0.995
_diffrn_measured_fraction_theta_max 0.995
_diffrn_measurement_device_type 'Bruker Smart Apex'
_diffrn_measurement_method omega-scans
_diffrn_radiation_monochromator graphite
_diffrn_radiation_source 'fine-focus sealed tube'
_diffrn_radiation_type MoK\a
_diffrn_radiation_wavelength 0.71073
_diffrn_reflns_av_R_equivalents 0.0358
_diffrn_reflns_av_sigmaI/netI 0.0375
_diffrn_reflns_limit_h_max 22
_diffrn_reflns_limit_h_min -22
_diffrn_reflns_limit_k_max 22
_diffrn_reflns_limit_k_min -22
_diffrn_reflns_limit_l_max 20
_diffrn_reflns_limit_l_min -10
_diffrn_reflns_number 16724
_diffrn_reflns_theta_full 25.02
_diffrn_reflns_theta_max 25.02
_diffrn_reflns_theta_min 4.10
_exptl_absorpt_coefficient_mu 0.299
_exptl_absorpt_correction_type none
_exptl_crystal_colour colourless
_exptl_crystal_density_diffrn 1.171
_exptl_crystal_density_method 'not measured'
_exptl_crystal_description prism
_exptl_crystal_F_000 2432
_exptl_crystal_size_max 0.3
_exptl_crystal_size_mid 0.2
_exptl_crystal_size_min 0.2
_refine_diff_density_max 0.314
_refine_diff_density_min -0.196
_refine_diff_density_rms 0.042
_refine_ls_abs_structure_details 'Flack H D (1983), Acta Cryst. A39, 876-881'
_refine_ls_abs_structure_Flack 0.32(6)
_refine_ls_extinction_method none
_refine_ls_goodness_of_fit_ref 1.008
_refine_ls_hydrogen_treatment mixed
_refine_ls_matrix_type full
_refine_ls_number_parameters 350
_refine_ls_number_reflns 5600
_refine_ls_number_restraints 44
_refine_ls_restrained_S_all 1.007
_refine_ls_R_factor_all 0.0368
_refine_ls_R_factor_gt 0.0338
_refine_ls_shift/su_max 0.001
_refine_ls_shift/su_mean 0.000
_refine_ls_structure_factor_coef Fsqd
_refine_ls_weighting_details 'calc w=1/[\s^2^(Fo^2^)+(0.0555P)^2^+0.0000P] where P=(Fo^2^+2Fc^2^)/3'
_refine_ls_weighting_scheme calc
_refine_ls_wR_factor_gt 0.0841
_refine_ls_wR_factor_ref 0.0853
_reflns_number_gt 5175
_reflns_number_total 5600
_reflns_threshold_expression >2sigma(I)
_cod_data_source_file ic7009463-file003.cif
_cod_data_source_block '[3Ac]Cl'
_cod_original_sg_symbol_H-M I-4
_cod_database_code 4339895

loop_
_symmetry_equiv_pos_as_xyz
'x, y, z'
'-x, -y, z'
'y, -x, -z'
'-y, x, -z'
'x+1/2, y+1/2, z+1/2'
'-x+1/2, -y+1/2, z+1/2'
'y+1/2, -x+1/2, -z+1/2'
'-y+1/2, x+1/2, -z+1/2'

loop_
_atom_site_label
_atom_site_type_symbol
_atom_site_fract_x
_atom_site_fract_y
_atom_site_fract_z
_atom_site_U_iso_or_equiv
_atom_site_adp_type
_atom_site_occupancy
_atom_site_symmetry_multiplicity
_atom_site_calc_flag
_atom_site_refinement_flags
_atom_site_disorder_assembly
_atom_site_disorder_group
P1 P 0.75593(3) 0.83878(3) 0.93295(3) 0.02538(14) Uani 1 1 d . . .
P2 P 0.73196(3) 0.70832(3) 1.03028(3) 0.02593(13) Uani 1 1 d . . .
P3 P 0.73359(3) 0.70548(3) 0.86947(3) 0.02584(13) Uani 1 1 d . A .
O1 O 0.74930(10) 0.80456(9) 1.14985(10) 0.0428(4) Uani 1 1 d . . .
C1 C 0.76758(12) 0.83164(13) 1.09047(15) 0.0341(5) Uani 1 1 d . . .
C2 C 0.80502(16) 0.90086(14) 1.09122(17) 0.0473(7) Uani 1 1 d . . .
H2A H 0.8028 0.9210 1.1427 0.071 Uiso 1 1 calc R . .
H2B H 0.7825 0.9328 1.0549 0.071 Uiso 1 1 calc R . .
H2C H 0.8541 0.8939 1.0766 0.071 Uiso 1 1 calc R . .
N1 N 0.75561(9) 0.79605(9) 1.02022(10) 0.0265(4) Uani 1 1 d . . .
N2 N 0.71534(9) 0.67351(9) 0.95163(12) 0.0304(4) Uani 1 1 d . . .
N3 N 0.72566(9) 0.78887(9) 0.87055(12) 0.0290(4) Uani 1 1 d . . .
N4 N 0.70892(10) 0.90861(10) 0.93477(13) 0.0339(5) Uani 1 1 d D . .
H4 H 0.7269(12) 0.9428(10) 0.9437(15) 0.029(7) Uiso 1 1 d D . .
C41 C 0.63188(11) 0.90845(12) 0.93429(19) 0.0440(7) Uani 1 1 d . . .
H41 H 0.6154 0.8645 0.9088 0.053 Uiso 1 1 calc R . .
C42 C 0.60320(15) 0.91006(19) 1.0147(2) 0.0692(10) Uani 1 1 d . . .
H42A H 0.6195 0.8687 1.0427 0.104 Uiso 1 1 calc R . .
H42B H 0.5519 0.9100 1.0130 0.104 Uiso 1 1 calc R . .
H42C H 0.6196 0.9525 1.0407 0.104 Uiso 1 1 calc R . .
C43 C 0.60646(16) 0.97031(19) 0.8884(2) 0.0699(10) Uani 1 1 d . . .
H43A H 0.6246 1.0137 0.9110 0.105 Uiso 1 1 calc R . .
H43B H 0.5551 0.9713 0.8888 0.105 Uiso 1 1 calc R . .
H43C H 0.6232 0.9662 0.8357 0.105 Uiso 1 1 calc R . .
N5 N 0.83612(10) 0.86492(10) 0.92647(12) 0.0314(4) Uani 1 1 d D . .
H5 H 0.8637(10) 0.8419(10) 0.9468(12) 0.016(6) Uiso 1 1 d D . .
C51 C 0.86283(12) 0.91031(13) 0.86475(16) 0.0387(6) Uani 1 1 d . . .
H51 H 0.8238 0.9417 0.8478 0.046 Uiso 1 1 calc R . .
C52 C 0.8870(2) 0.86831(19) 0.7966(2) 0.0707(10) Uani 1 1 d . . .
H52A H 0.9263 0.8383 0.8116 0.106 Uiso 1 1 calc R . .
H52B H 0.9021 0.9002 0.7559 0.106 Uiso 1 1 calc R . .
H52C H 0.8483 0.8391 0.7780 0.106 Uiso 1 1 calc R . .
C53 C 0.92044(18) 0.95552(19) 0.8968(2) 0.0713(11) Uani 1 1 d . . .
H53A H 0.9028 0.9814 0.9412 0.107 Uiso 1 1 calc R . .
H53B H 0.9362 0.9887 0.8577 0.107 Uiso 1 1 calc R . .
H53C H 0.9598 0.9259 0.9125 0.107 Uiso 1 1 calc R . .
N6 N 0.66298(10) 0.70026(11) 1.08364(13) 0.0332(5) Uani 1 1 d D . .
H6 H 0.6643(12) 0.7186(11) 1.1231(10) 0.018(6) Uiso 1 1 d D . .
C61 C 0.59133(11) 0.68524(13) 1.05671(16) 0.0388(6) Uani 1 1 d . . .
H61 H 0.5864 0.7036 1.0034 0.047 Uiso 1 1 calc R . .
C62 C 0.57925(15) 0.60723(16) 1.0554(2) 0.0640(9) Uani 1 1 d . . .
H62A H 0.6138 0.5850 1.0217 0.096 Uiso 1 1 calc R . .
H62B H 0.5319 0.5975 1.0364 0.096 Uiso 1 1 calc R . .
H62C H 0.5842 0.5884 1.1072 0.096 Uiso 1 1 calc R . .
C63 C 0.53889(14) 0.72251(15) 1.10712(19) 0.0504(7) Uani 1 1 d . . .
H63A H 0.5424 0.7044 1.1594 0.076 Uiso 1 1 calc R . .
H63B H 0.4915 0.7143 1.0876 0.076 Uiso 1 1 calc R . .
H63C H 0.5488 0.7729 1.1070 0.076 Uiso 1 1 calc R . .
N7 N 0.79648(11) 0.67758(10) 1.07919(13) 0.0337(5) Uani 1 1 d D . .
H7 H 0.8306(9) 0.6973(10) 1.0725(14) 0.018(6) Uiso 1 1 d D . .
C71 C 0.79432(14) 0.61221(14) 1.12327(17) 0.0445(6) Uani 1 1 d . . .
H71 H 0.7441 0.6016 1.1348 0.053 Uiso 1 1 calc R . .
C72 C 0.8232(2) 0.55248(15) 1.0776(3) 0.0747(11) Uani 1 1 d . . .
H72A H 0.7908 0.5410 1.0360 0.112 Uiso 1 1 calc R . .
H72B H 0.8290 0.5115 1.1107 0.112 Uiso 1 1 calc R . .
H72C H 0.8687 0.5658 1.0561 0.112 Uiso 1 1 calc R . .
C73 C 0.8315(2) 0.6206(2) 1.1968(2) 0.0732(10) Uani 1 1 d . . .
H73A H 0.8808 0.6322 1.1870 0.110 Uiso 1 1 calc R . .
H73B H 0.8288 0.5768 1.2258 0.110 Uiso 1 1 calc R . .
H73C H 0.8097 0.6584 1.2262 0.110 Uiso 1 1 calc R . .
N8 N 0.68329(10) 0.66563(11) 0.80831(13) 0.0322(5) Uani 1 1 d D . .
H8 H 0.6926(13) 0.6697(13) 0.7647(10) 0.030(7) Uiso 1 1 d D . .
C81 C 0.60740(13) 0.65841(15) 0.81763(17) 0.0460(7) Uani 1 1 d . . .
H81 H 0.5959 0.6629 0.8732 0.055 Uiso 1 1 calc R . .
C82 C 0.58365(16) 0.58783(16) 0.7906(3) 0.0686(10) Uani 1 1 d . . .
H82A H 0.5856 0.5862 0.7346 0.103 Uiso 1 1 calc R . .
H82B H 0.5354 0.5795 0.8076 0.103 Uiso 1 1 calc R . .
H82C H 0.6144 0.5516 0.8118 0.103 Uiso 1 1 calc R . .
C83 C 0.56814(17) 0.71511(18) 0.7742(3) 0.0954(16) Uani 1 1 d . . .
H83A H 0.5823 0.7613 0.7932 0.143 Uiso 1 1 calc R . .
H83B H 0.5176 0.7090 0.7817 0.143 Uiso 1 1 calc R . .
H83C H 0.5791 0.7116 0.7196 0.143 Uiso 1 1 calc R . .
N9 N 0.81272(10) 0.68847(11) 0.83748(13) 0.0344(5) Uani 1 1 d D . .
H9 H 0.8380(12) 0.7208(11) 0.8400(18) 0.044(8) Uiso 1 1 d D . .
C91 C 0.8450(3) 0.6190(3) 0.8434(4) 0.0372(18) Uiso 0.521(7) 1 d PDU A 1
H91 H 0.8146 0.5899 0.8773 0.045 Uiso 0.521(7) 1 calc PR A 1
C92 C 0.8456(4) 0.5856(3) 0.7670(4) 0.064(2) Uiso 0.521(7) 1 d PDU A 1
H92A H 0.7978 0.5841 0.7467 0.095 Uiso 0.521(7) 1 calc PR A 1
H92B H 0.8639 0.5378 0.7714 0.095 Uiso 0.521(7) 1 calc PR A 1
H92C H 0.8755 0.6128 0.7325 0.095 Uiso 0.521(7) 1 calc PR A 1
C93 C 0.9157(3) 0.6230(4) 0.8794(4) 0.063(2) Uiso 0.521(7) 1 d PDU A 1
H93A H 0.9118 0.6450 0.9299 0.094 Uiso 0.521(7) 1 calc PR A 1
H93B H 0.9469 0.6510 0.8471 0.094 Uiso 0.521(7) 1 calc PR A 1
H93C H 0.9349 0.5757 0.8850 0.094 Uiso 0.521(7) 1 calc PR A 1
C91' C 0.8422(3) 0.6175(3) 0.8179(4) 0.0348(18) Uiso 0.479(7) 1 d PDU A 2
H91' H 0.8017 0.5858 0.8067 0.042 Uiso 0.479(7) 1 calc PR A 2
C92' C 0.8866(4) 0.6197(4) 0.7490(4) 0.071(2) Uiso 0.479(7) 1 d PDU A 2
H92D H 0.8596 0.6392 0.7063 0.106 Uiso 0.479(7) 1 calc PR A 2
H92E H 0.9019 0.5722 0.7361 0.106 Uiso 0.479(7) 1 calc PR A 2
H92F H 0.9276 0.6492 0.7587 0.106 Uiso 0.479(7) 1 calc PR A 2
C93' C 0.8802(4) 0.5879(4) 0.8865(4) 0.070(2) Uiso 0.479(7) 1 d PDU A 2
H93D H 0.8488 0.5880 0.9308 0.105 Uiso 0.479(7) 1 calc PR A 2
H93E H 0.9215 0.6167 0.8976 0.105 Uiso 0.479(7) 1 calc PR A 2
H93F H 0.8950 0.5398 0.8756 0.105 Uiso 0.479(7) 1 calc PR A 2
Cl1 Cl 0.76730(10) 1.06279(9) 0.97064(10) 0.0529(4) Uani 0.75 1 d PU B 1
Cl1' Cl 0.7481(3) 1.0646(3) 1.0044(3) 0.0523(13) Uani 0.25 1 d PU C 2

loop_
_atom_site_aniso_label
_atom_site_aniso_U_11
_atom_site_aniso_U_22
_atom_site_aniso_U_33
_atom_site_aniso_U_23
_atom_site_aniso_U_13
_atom_site_aniso_U_12
P1 0.0231(3) 0.0218(3) 0.0312(3) 0.0010(2) -0.0037(2) 0.0001(2)
P2 0.0261(3) 0.0245(3) 0.0272(3) 0.0013(2) 0.0012(2) -0.0015(2)
P3 0.0277(3) 0.0232(3) 0.0266(3) -0.0016(2) -0.0008(3) -0.0023(2)
O1 0.0549(11) 0.0435(10) 0.0300(10) -0.0054(8) -0.0012(9) -0.0072(8)
C1 0.0339(12) 0.0354(12) 0.0332(14) -0.0030(11) -0.0058(11) 0.0008(10)
C2 0.0629(17) 0.0377(14) 0.0414(15) -0.0051(12) -0.0073(14) -0.0133(12)
N1 0.0268(9) 0.0226(9) 0.0303(10) -0.0018(8) -0.0016(8) -0.0028(8)
N2 0.0326(10) 0.0245(9) 0.0341(11) -0.0014(9) 0.0020(9) -0.0050(7)
N3 0.0315(9) 0.0256(9) 0.0298(11) 0.0035(9) -0.0037(9) 0.0008(8)
N4 0.0275(10) 0.0224(9) 0.0520(14) -0.0039(10) -0.0113(10) -0.0030(8)
C41 0.0264(11) 0.0317(12) 0.074(2) -0.0156(13) -0.0124(13) 0.0036(10)
C42 0.0362(15) 0.077(2) 0.094(3) -0.001(2) 0.0107(17) -0.0033(15)
C43 0.0462(17) 0.077(2) 0.087(3) 0.000(2) -0.0143(18) 0.0269(16)
N5 0.0252(10) 0.0305(10) 0.0385(12) 0.0102(9) -0.0072(9) 0.0006(8)
C51 0.0309(12) 0.0361(13) 0.0492(16) 0.0152(12) -0.0028(12) -0.0060(10)
C52 0.086(2) 0.065(2) 0.062(2) 0.0090(17) 0.029(2) -0.0107(18)
C53 0.062(2) 0.072(2) 0.080(3) 0.0286(19) -0.0185(18) -0.0385(17)
N6 0.0314(10) 0.0399(11) 0.0283(12) -0.0037(10) 0.0023(9) -0.0050(8)
C61 0.0262(11) 0.0513(14) 0.0388(15) 0.0045(13) 0.0005(11) -0.0018(10)
C62 0.0413(14) 0.0581(18) 0.093(3) -0.026(2) 0.0079(17) -0.0140(13)
C63 0.0343(14) 0.0491(16) 0.068(2) 0.0080(14) 0.0095(14) 0.0030(12)
N7 0.0271(10) 0.0326(10) 0.0414(13) 0.0072(10) -0.0015(10) -0.0049(9)
C71 0.0432(14) 0.0404(14) 0.0498(17) 0.0155(13) 0.0026(13) 0.0052(11)
C72 0.084(2) 0.0372(15) 0.103(3) 0.0008(18) -0.001(2) 0.0064(15)
C73 0.091(3) 0.080(2) 0.050(2) 0.0173(19) -0.0018(19) 0.021(2)
N8 0.0314(10) 0.0363(11) 0.0290(12) -0.0046(10) 0.0034(10) -0.0044(8)
C81 0.0314(13) 0.0662(18) 0.0403(16) -0.0134(14) 0.0023(12) -0.0121(12)
C82 0.0458(16) 0.0460(16) 0.114(3) 0.0084(19) -0.0176(19) -0.0184(13)
C83 0.0443(18) 0.058(2) 0.184(5) -0.013(3) -0.026(3) 0.0062(15)
N9 0.0309(10) 0.0286(10) 0.0437(13) -0.0006(10) 0.0003(10) -0.0047(9)
Cl1 0.0561(10) 0.0241(5) 0.0784(12) -0.0094(8) -0.0300(8) 0.0005(6)
Cl1' 0.049(3) 0.0223(15) 0.086(4) -0.009(2) -0.025(2) -0.0038(16)

loop_
_atom_type_symbol
_atom_type_description
_atom_type_scat_dispersion_real
_atom_type_scat_dispersion_imag
_atom_type_scat_source
C C 0.0033 0.0016 'International Tables Vol C Tables 4.2.6.8 and 6.1.1.4'
N N 0.0061 0.0033 'International Tables Vol C Tables 4.2.6.8 and 6.1.1.4'
O O 0.0106 0.0060 'International Tables Vol C Tables 4.2.6.8 and 6.1.1.4'
P P 0.1023 0.0942 'International Tables Vol C Tables 4.2.6.8 and 6.1.1.4'
Cl Cl 0.1484 0.1585 'International Tables Vol C Tables 4.2.6.8 and 6.1.1.4'
H H 0.0000 0.0000 'International Tables Vol C Tables 4.2.6.8 and 6.1.1.4'

loop_
_geom_angle_atom_site_label_1
_geom_angle_atom_site_label_2
_geom_angle_atom_site_label_3
_geom_angle
N3 P1 N4 108.28(10)
N3 P1 N5 119.39(11)
N4 P1 N5 105.93(10)
N3 P1 N1 109.18(9)
N4 P1 N1 111.79(11)
N5 P1 N1 102.18(10)
N2 P2 N7 117.96(11)
N2 P2 N6 107.60(11)
N7 P2 N6 106.28(11)
N2 P2 N1 111.86(9)
N7 P2 N1 101.87(10)
N6 P2 N1 111.08(10)
N3 P3 N2 110.38(10)
N3 P3 N8 114.67(11)
N2 P3 N8 106.53(11)
N3 P3 N9 106.72(10)
N2 P3 N9 115.52(10)
N8 P3 N9 103.05(11)
O1 C1 N1 119.4(2)
O1 C1 C2 120.3(2)
N1 C1 C2 120.3(2)
C1 N1 P1 122.46(15)
C1 N1 P2 114.38(15)
P1 N1 P2 122.85(10)
P2 N2 P3 125.86(11)
P1 N3 P3 125.53(12)
C41 N4 P1 123.81(15)
N4 C41 C43 108.8(2)
N4 C41 C42 110.9(2)
C43 C41 C42 111.3(2)
C51 N5 P1 124.10(17)
N5 C51 C53 108.4(2)
N5 C51 C52 111.9(2)
C53 C51 C52 112.1(3)
C61 N6 P2 125.98(19)
N6 C61 C62 109.8(2)
N6 C61 C63 109.6(2)
C62 C61 C63 111.9(2)
C71 N7 P2 124.60(17)
N7 C71 C73 110.6(3)
N7 C71 C72 110.9(3)
C73 C71 C72 111.7(3)
C81 N8 P3 123.68(18)
N8 C81 C82 110.4(2)
N8 C81 C83 111.4(3)
C82 C81 C83 109.4(3)
C91 N9 C91' 17.3(3)
C91 N9 P3 122.8(3)
C91' N9 P3 126.7(3)
N9 C91 C92 109.2(5)
N9 C91 C93 111.3(5)
C92 C91 C93 113.4(5)
C92' C91' N9 112.0(5)
C92' C91' C93' 112.6(6)
N9 C91' C93' 109.5(6)

loop_
_geom_bond_atom_site_label_1
_geom_bond_atom_site_label_2
_geom_bond_distance
P1 N3 1.560(2)
P1 N4 1.6069(19)
P1 N5 1.6138(19)
P1 N1 1.7313(19)
P2 N2 1.561(2)
P2 N7 1.610(2)
P2 N6 1.621(2)
P2 N1 1.7430(18)
P3 N3 1.5989(18)
P3 N2 1.600(2)
P3 N8 1.627(2)
P3 N9 1.643(2)
O1 C1 1.212(3)
C1 N1 1.423(3)
C1 C2 1.502(4)
N4 C41 1.470(3)
C41 C43 1.508(4)
C41 C42 1.510(5)
N5 C51 1.475(3)
C51 C53 1.506(4)
C51 C52 1.510(4)
N6 C61 1.474(3)
C61 C62 1.507(4)
C61 C63 1.512(4)
N7 C71 1.467(3)
C71 C73 1.478(5)
C71 C72 1.498(4)
N8 C81 1.464(3)
C81 C82 1.498(4)
C81 C83 1.520(5)
N9 C91 1.465(6)
N9 C91' 1.507(6)
C91 C92 1.480(8)
C91 C93 1.492(8)
C91' C92' 1.475(9)
C91' C93' 1.512(9)

loop_
_geom_hbond_atom_site_label_D
_geom_hbond_atom_site_label_H
_geom_hbond_atom_site_label_A
_geom_hbond_distance_DH
_geom_hbond_distance_HA
_geom_hbond_distance_DA
_geom_hbond_angle_DHA
N6 H6 O1 0.774(16) 2.35(2) 2.832(3) 121(2)
